data_7042104
loop_
_publ_author_name
'Tamasi, Gabriella'
'Merlino, Antonello'
'Scaletti, Federica'
'Heffeter, Petra'
'Legin, Anton A.'
'Jakupec, Michael A.'
'Berger, Walter'
'Messori, Luigi'
'Keppler, Bernhard K.'
'Cini, Renzo'

_publ_section_title
;
 {Ru(CO)x}-Core complexes with benzimidazole ligands: synthesis, X-ray
 structure and evaluation of anticancer activity in vivo.
;
_journal_issue 9
_journal_name_full 'Dalton transactions (Cambridge, England : 2003)'
_journal_page_first 3025
_journal_page_last 3040
_journal_paper_doi 10.1039/c6dt04295c
_journal_volume 46
_journal_year 2017
_chemical_formula_moiety 'C12 H10 Cl2 N2 O3 Ru'
_chemical_formula_sum 'C12 H10 Cl2 N2 O3 Ru'
_chemical_formula_weight 402.19
_chemical_name_common fac,cis-[RuII(CO)3Cl2(DMBI)]
_chemical_name_systematic
;
 ?
;
_space_group_IT_number 19
_symmetry_cell_setting orthorhombic
_symmetry_space_group_name_Hall 'P 2ac 2ab'
_symmetry_space_group_name_H-M 'P 21 21 21'
_atom_sites_solution_hydrogens geom
_atom_sites_solution_primary direct
_atom_sites_solution_secondary difmap
_audit_creation_method SHELXL-97
_audit_update_record
;
2016-11-11 deposited with the CCDC.
2017-02-06 downloaded from the CCDC.
;
_cell_angle_alpha 90.00
_cell_angle_beta 90.00
_cell_angle_gamma 90.00
_cell_formula_units_Z 4
_cell_length_a 10.4194(3)
_cell_length_b 10.4212(4)
_cell_length_c 14.7120(5)
_cell_measurement_reflns_used 7473
_cell_measurement_temperature 293(2)
_cell_measurement_theta_max 29.23
_cell_measurement_theta_min 2.39
_cell_volume 1597.47(9)
_computing_cell_refinement
;
CrysAlisPro, Oxford Diffraction Ltd.,
Version 1.171.33.66 (release 28-04-2010 CrysAlis171 .NET)
(compiled Apr 28 2010,14:27:37)
;
_computing_data_collection
;
CrysAlisPro, Oxford Diffraction Ltd.,
Version 1.171.33.66 (release 28-04-2010 CrysAlis171 .NET)
(compiled Apr 28 2010,14:27:37)
;
_computing_data_reduction
;
CrysAlisPro, Oxford Diffraction Ltd.,
Version 1.171.33.66 (release 28-04-2010 CrysAlis171 .NET)
(compiled Apr 28 2010,14:27:37)
;
_computing_molecular_graphics 'ORTEP-32 (Farrugia, 1998)'
_computing_publication_material 'CIFTAB (Sheldrick, 2008)'
_computing_structure_refinement 'SHELXL-97 (Sheldrick, 2008)'
_computing_structure_solution 'SHELXS-97 (Sheldrick, 2008)'
_diffrn_ambient_temperature 293(2)
_diffrn_detector_area_resol_mean 16.0827
_diffrn_measured_fraction_theta_full 0.883
_diffrn_measured_fraction_theta_max 0.883
_diffrn_measurement_device_type 'Xcalibur, Sapphire3'
_diffrn_measurement_method '\w scan'
_diffrn_radiation_monochromator graphite
_diffrn_radiation_source 'fine-focus sealed tube'
_diffrn_radiation_type MoK\a
_diffrn_radiation_wavelength 0.71073
_diffrn_reflns_av_R_equivalents 0.0248
_diffrn_reflns_av_sigmaI/netI 0.0485
_diffrn_reflns_limit_h_max 11
_diffrn_reflns_limit_h_min -13
_diffrn_reflns_limit_k_max 14
_diffrn_reflns_limit_k_min -14
_diffrn_reflns_limit_l_max 18
_diffrn_reflns_limit_l_min -12
_diffrn_reflns_number 7473
_diffrn_reflns_theta_full 29.23
_diffrn_reflns_theta_max 29.23
_diffrn_reflns_theta_min 2.39
_exptl_absorpt_coefficient_mu 1.321
_exptl_absorpt_correction_T_max 0.974
_exptl_absorpt_correction_T_min 0.969
_exptl_absorpt_correction_type multi-scan
_exptl_absorpt_process_details
;
 CrysAlisPro, Oxford Diffraction Ltd.,
Version 1.171.33.66 (release 28-04-2010 CrysAlis171 .NET)
(compiled Apr 28 2010,14:27:37)
Empirical absorption correction using spherical harmonics,
 implemented in SCALE3 ABSPACK scaling algorithm. 
;
_exptl_crystal_colour colorless
_exptl_crystal_density_diffrn 1.672
_exptl_crystal_density_method 'not measured'
_exptl_crystal_description parallelepiped
_exptl_crystal_F_000 792
_exptl_crystal_size_max 0.30
_exptl_crystal_size_mid 0.02
_exptl_crystal_size_min 0.02
_refine_diff_density_max 0.401
_refine_diff_density_min -0.321
_refine_diff_density_rms 0.065
_refine_ls_abs_structure_details 'Flack H D (1983), Acta Cryst. A39, 876-881'
_refine_ls_abs_structure_Flack -0.04(3)
_refine_ls_extinction_method none
_refine_ls_goodness_of_fit_ref 0.874
_refine_ls_hydrogen_treatment mixed
_refine_ls_matrix_type full
_refine_ls_number_parameters 181
_refine_ls_number_reflns 3526
_refine_ls_number_restraints 0
_refine_ls_restrained_S_all 0.874
_refine_ls_R_factor_all 0.0420
_refine_ls_R_factor_gt 0.0295
_refine_ls_shift/su_max 0.000
_refine_ls_shift/su_mean 0.000
_refine_ls_structure_factor_coef Fsqd
_refine_ls_weighting_details 'calc w=1/[\s^2^(Fo^2^)+(0.0304P)^2^+0.0000P] where P=(Fo^2^+2Fc^2^)/3'
_refine_ls_weighting_scheme calc
_refine_ls_wR_factor_gt 0.0579
_refine_ls_wR_factor_ref 0.0605
_reflns_number_gt 2819
_reflns_number_total 3526
_reflns_threshold_expression >2sigma(I)
_cod_data_source_file c6dt04295c2.cif
_cod_data_source_block mm129-14jl15
_cod_depositor_comments
;
The following automatic conversions were performed:

'_symmetry_cell_setting' value 'Orthorhombic' changed to
'orthorhombic' according to
/usr/data/users/saulius/crontab/automatic-downloads/rss-feeds/RSC/lib/dictionaries/cif_core.dic
dictionary named 'cif_core.dic' version 2.4.2 from 2011-04-26.

Automatic conversion script
Id: cif_fix_values 4268 2015-11-12 08:31:59Z antanas 

 Adding full bibliography for 7042102--7042104.cif.
;
_cod_original_cell_volume 1597.5(1)
_cod_original_sg_symbol_H-M P212121
_cod_database_code 7042104

loop_
_symmetry_equiv_pos_as_xyz
'x, y, z'
'-x+1/2, -y, z+1/2'
'x+1/2, -y+1/2, -z'
'-x, y+1/2, -z+1/2'

loop_
_atom_site_label
_atom_site_type_symbol
_atom_site_fract_x
_atom_site_fract_y
_atom_site_fract_z
_atom_site_U_iso_or_equiv
_atom_site_adp_type
_atom_site_occupancy
_atom_site_symmetry_multiplicity
_atom_site_calc_flag
_atom_site_refinement_flags
Ru Ru 0.21665(3) -0.18188(3) 0.59770(2) 0.03789(9) Uani 1 1 d .
Cl1 Cl 0.18819(10) -0.27099(11) 0.74676(7) 0.0607(3) Uani 1 1 d .
N3A N 0.2023(3) 0.0028(3) 0.65491(19) 0.0410(7) Uani 1 1 d .
O1 O 0.5020(2) -0.1927(3) 0.6344(2) 0.0624(8) Uani 1 1 d .
N1A N 0.1192(3) 0.1606(3) 0.7353(2) 0.0458(8) Uani 1 1 d .
H1A H 0.0670 0.2016 0.7700 0.055 Uiso 1 1 calc R
C7A C 0.2868(4) 0.3280(4) 0.7031(2) 0.0483(8) Uani 1 1 d .
H7A H 0.2513 0.3929 0.7386 0.058 Uiso 1 1 calc R
O2 O 0.2538(3) -0.0674(3) 0.4108(2) 0.0719(9) Uani 1 1 d .
C2A C 0.1073(3) 0.0386(4) 0.7090(3) 0.0451(9) Uani 1 1 d .
H2A H 0.0403 -0.0149 0.7266 0.054 Uiso 1 1 calc R
C8A C 0.2292(4) 0.2095(3) 0.6974(2) 0.0388(9) Uani 1 1 d .
C4A C 0.3907(3) 0.1328(3) 0.5945(3) 0.0436(9) Uani 1 1 d .
H4A H 0.4242 0.0687 0.5575 0.052 Uiso 1 1 calc R
C5A C 0.4496(3) 0.2513(4) 0.6001(3) 0.0474(9) Uani 1 1 d .
C9A C 0.2802(4) 0.1113(3) 0.6454(2) 0.0382(8) Uani 1 1 d .
C6A C 0.3984(4) 0.3483(3) 0.6551(3) 0.0474(10) Uani 1 1 d .
C11 C 0.3955(4) -0.1883(4) 0.6189(2) 0.0450(9) Uani 1 1 d .
C10A C 0.5709(4) 0.2773(4) 0.5424(3) 0.0775(15) Uani 1 1 d .
H10A H 0.5997 0.3636 0.5527 0.116 Uiso 1 1 calc R
H10B H 0.5509 0.2662 0.4792 0.116 Uiso 1 1 calc R
H10C H 0.6374 0.2183 0.5595 0.116 Uiso 1 1 calc R
C10B C 0.4652(4) 0.4760(4) 0.6625(3) 0.0681(14) Uani 1 1 d .
H10D H 0.5409 0.4754 0.6253 0.102 Uiso 1 1 calc R
H10E H 0.4888 0.4912 0.7246 0.102 Uiso 1 1 calc R
H10F H 0.4085 0.5427 0.6423 0.102 Uiso 1 1 calc R
C12 C 0.2391(3) -0.1108(4) 0.4808(3) 0.0441(10) Uani 1 1 d .
Cl2 Cl -0.01359(8) -0.17848(11) 0.57887(6) 0.0510(2) Uani 1 1 d .
O3 O 0.2038(3) -0.4530(3) 0.5220(2) 0.0823(10) Uani 1 1 d .
C13 C 0.2135(4) -0.3538(4) 0.5489(3) 0.0516(10) Uani 1 1 d .

loop_
_atom_site_aniso_label
_atom_site_aniso_U_11
_atom_site_aniso_U_22
_atom_site_aniso_U_33
_atom_site_aniso_U_23
_atom_site_aniso_U_13
_atom_site_aniso_U_12
Ru 0.03471(14) 0.03773(15) 0.04123(15) -0.00078(16) 0.00406(16) -0.00327(15)
Cl1 0.0579(6) 0.0728(7) 0.0513(6) 0.0182(5) 0.0039(5) -0.0080(5)
N3A 0.0356(16) 0.0409(18) 0.0466(19) -0.0053(14) 0.0107(15) 0.0002(16)
O1 0.0398(15) 0.071(2) 0.077(2) -0.0096(18) -0.0058(14) -0.0003(17)
N1A 0.0404(17) 0.047(2) 0.0495(19) -0.0059(17) 0.0131(14) 0.0047(17)
C7A 0.057(2) 0.037(2) 0.050(2) -0.0020(19) -0.002(2) 0.007(2)
O2 0.079(2) 0.086(2) 0.0507(18) 0.0155(18) 0.0186(16) 0.0295(16)
C2A 0.039(2) 0.052(3) 0.044(2) -0.003(2) 0.0097(18) -0.004(2)
C8A 0.043(2) 0.042(2) 0.0305(18) -0.0035(15) 0.0034(16) 0.0024(19)
C4A 0.044(2) 0.041(2) 0.046(2) -0.001(2) 0.012(2) 0.0006(17)
C5A 0.047(2) 0.042(2) 0.053(2) 0.000(2) 0.000(2) -0.0033(18)
C9A 0.0373(18) 0.0382(19) 0.039(2) 0.0005(16) 0.0021(19) 0.004(2)
C6A 0.054(2) 0.037(2) 0.052(2) 0.0083(18) -0.004(2) 0.0009(19)
C11 0.055(2) 0.038(2) 0.042(2) -0.006(2) 0.0083(17) -0.001(2)
C10A 0.069(3) 0.057(3) 0.106(4) 0.007(3) 0.033(3) -0.012(2)
C10B 0.074(3) 0.044(3) 0.087(4) -0.005(3) -0.002(3) -0.023(2)
C12 0.040(2) 0.045(2) 0.047(2) -0.0067(19) 0.0082(17) 0.0102(17)
Cl2 0.0358(4) 0.0649(6) 0.0525(6) 0.0001(6) -0.0014(4) -0.0074(5)
O3 0.088(2) 0.0458(19) 0.113(3) -0.0241(19) -0.014(2) -0.011(2)
C13 0.047(2) 0.046(3) 0.062(3) -0.003(2) 0.000(2) -0.008(2)

loop_
_atom_type_symbol
_atom_type_description
_atom_type_scat_dispersion_real
_atom_type_scat_dispersion_imag
_atom_type_scat_source
C C 0.0033 0.0016 'International Tables Vol C Tables 4.2.6.8 and 6.1.1.4'
H H 0.0000 0.0000 'International Tables Vol C Tables 4.2.6.8 and 6.1.1.4'
N N 0.0061 0.0033 'International Tables Vol C Tables 4.2.6.8 and 6.1.1.4'
O O 0.0106 0.0060 'International Tables Vol C Tables 4.2.6.8 and 6.1.1.4'
Cl Cl 0.1484 0.1585 'International Tables Vol C Tables 4.2.6.8 and 6.1.1.4'
Ru Ru -1.2594 0.8363 'International Tables Vol C Tables 4.2.6.8 and 6.1.1.4'

loop_
_geom_angle_atom_site_label_1
_geom_angle_atom_site_label_2
_geom_angle_atom_site_label_3
_geom_angle
C11 Ru C12 92.42(15)
C11 Ru C13 92.59(18)
C12 Ru C13 91.56(17)
C11 Ru N3A 92.09(14)
C12 Ru N3A 90.83(14)
C13 Ru N3A 174.64(16)
C11 Ru Cl1 87.55(11)
C12 Ru Cl1 179.66(12)
C13 Ru Cl1 88.78(12)
N3A Ru Cl1 88.83(8)
C11 Ru Cl2 176.85(11)
C12 Ru Cl2 90.73(11)
C13 Ru Cl2 87.36(13)
N3A Ru Cl2 87.82(8)
Cl1 Ru Cl2 89.30(3)
C2A N3A C9A 105.4(3)
C2A N3A Ru 123.4(2)
C9A N3A Ru 131.1(2)
C2A N1A C8A 108.3(3)
C8A C7A C6A 118.4(3)
N3A C2A N1A 111.9(3)
C7A C8A N1A 132.3(3)
C7A C8A C9A 122.0(3)
N1A C8A C9A 105.7(3)
C5A C4A C9A 118.7(4)
C4A C5A C6A 120.7(4)
C4A C5A C10A 119.2(4)
C6A C5A C10A 120.1(3)
C8A C9A N3A 108.6(3)
C8A C9A C4A 119.8(3)
N3A C9A C4A 131.6(3)
C7A C6A C5A 120.5(3)
C7A C6A C10B 119.3(4)
C5A C6A C10B 120.3(4)
O1 C11 Ru 177.9(3)
O2 C12 Ru 179.3(4)
O3 C13 Ru 175.7(4)

loop_
_geom_bond_atom_site_label_1
_geom_bond_atom_site_label_2
_geom_bond_distance
Ru C11 1.891(4)
Ru C12 1.887(4)
Ru C13 1.931(4)
Ru N3A 2.105(3)
Ru Cl1 2.3998(10)
Ru Cl2 2.4151(9)
N3A C2A 1.324(4)
N3A C9A 1.399(4)
O1 C11 1.134(4)
N1A C2A 1.335(4)
N1A C8A 1.372(4)
C7A C8A 1.377(5)
C7A C6A 1.377(5)
O2 C12 1.136(4)
C8A C9A 1.384(5)
C4A C5A 1.381(5)
C4A C9A 1.392(5)
C5A C6A 1.401(5)
C5A C10A 1.546(5)
C6A C10B 1.505(5)
O3 C13 1.111(4)
